data_7005769
loop_
_publ_author_name
'Charkoudian, Louise K.'
'Pham, David M.'
'Kwon, Ashley M.'
'Vangeloff, Abbey D.'
'Franz, Katherine J.'

_publ_section_title
;
 Modifications of boronic ester pro-chelators triggered by hydrogen
 peroxide tune reactivity to inhibit metal-promoted oxidative stress.
;
_journal_issue 43
_journal_name_full 'Dalton transactions (Cambridge, England : 2003)'
_journal_page_first 5031
_journal_page_last 5042
_journal_paper_doi 10.1039/b705199a
_journal_year 2007
_chemical_formula_moiety '2(C22 H27 B N2 O4), 0.5(H4 O2)'
_chemical_formula_sum 'C44 H56 B2 N4 O9'
_chemical_formula_weight 806.55
_chemical_name_common '[BSBH(m-OEt)]2 - H2O'
_chemical_name_systematic
;
?
;
_space_group_IT_number 14
_symmetry_cell_setting monoclinic
_symmetry_space_group_name_Hall '-P 2yn'
_symmetry_space_group_name_H-M 'P 1 21/n 1'
_atom_sites_solution_hydrogens geom
_atom_sites_solution_primary direct
_atom_sites_solution_secondary difmap
_audit_creation_method SHELXL-97
_cell_angle_alpha 90.00
_cell_angle_beta 100.504(5)
_cell_angle_gamma 90.00
_cell_formula_units_Z 4
_cell_length_a 18.293(7)
_cell_length_b 8.639(3)
_cell_length_c 29.494(10)
_cell_measurement_reflns_used 1902
_cell_measurement_temperature 298(2)
_cell_measurement_theta_max 21.78
_cell_measurement_theta_min 3.07
_cell_volume 4583(3)
_computing_cell_refinement SAINT
_computing_data_collection 'Apex II 2.0 Rev.2 (Bruker, 2005)'
_computing_data_reduction 'SAINT 7.12A (Bruker, 2004)'
_computing_molecular_graphics 'SHELXTL 5.1, XP (Sheldrick, 1994)'
_computing_publication_material 'SHELXS-97 (Sheldrick, 1990)'
_computing_structure_refinement 'SHELXL-97 (Sheldrick, 1997)'
_computing_structure_solution 'SHELXS-97 (Sheldrick, 1990)'
_diffrn_ambient_temperature 298(2)
_diffrn_detector_area_resol_mean 8.3
_diffrn_measured_fraction_theta_full 0.991
_diffrn_measured_fraction_theta_max 0.991
_diffrn_measurement_device_type 'Bruker Kappa Apex II'
_diffrn_measurement_method \w
_diffrn_radiation_monochromator graphite
_diffrn_radiation_source 'fine-focus sealed tube'
_diffrn_radiation_type MoK\a
_diffrn_radiation_wavelength 0.71073
_diffrn_reflns_av_R_equivalents 0.0000
_diffrn_reflns_av_sigmaI/netI 0.0755
_diffrn_reflns_limit_h_max 21
_diffrn_reflns_limit_h_min -21
_diffrn_reflns_limit_k_max 10
_diffrn_reflns_limit_k_min 0
_diffrn_reflns_limit_l_max 35
_diffrn_reflns_limit_l_min 0
_diffrn_reflns_number 8368
_diffrn_reflns_theta_full 25.38
_diffrn_reflns_theta_max 25.38
_diffrn_reflns_theta_min 3.07
_diffrn_standards_number 0
_exptl_absorpt_coefficient_mu 0.081
_exptl_absorpt_correction_T_max 0.9960
_exptl_absorpt_correction_T_min 0.9840
_exptl_absorpt_correction_type multi-scan
_exptl_absorpt_process_details 'SADABS 2.10 (Sheldrick, 2004)'
_exptl_crystal_colour colourless
_exptl_crystal_density_diffrn 1.169
_exptl_crystal_density_method 'not measured'
_exptl_crystal_description Needles
_exptl_crystal_F_000 1720
_exptl_crystal_size_max 0.20
_exptl_crystal_size_mid 0.06
_exptl_crystal_size_min 0.05
_refine_diff_density_max 0.357
_refine_diff_density_min -0.488
_refine_diff_density_rms 0.054
_refine_ls_extinction_method none
_refine_ls_goodness_of_fit_ref 1.074
_refine_ls_hydrogen_treatment constr
_refine_ls_matrix_type full
_refine_ls_number_parameters 534
_refine_ls_number_reflns 8368
_refine_ls_number_restraints 4
_refine_ls_restrained_S_all 1.080
_refine_ls_R_factor_all 0.1576
_refine_ls_R_factor_gt 0.0828
_refine_ls_shift/su_max 0.000
_refine_ls_shift/su_mean 0.000
_refine_ls_structure_factor_coef Fsqd
_refine_ls_weighting_details 'calc w=1/[\s^2^(Fo^2^)+(0.1338P)^2^+0.0000P] where P=(Fo^2^+2Fc^2^)/3'
_refine_ls_weighting_scheme calc
_refine_ls_wR_factor_gt 0.2349
_refine_ls_wR_factor_ref 0.2631
_reflns_number_gt 4048
_reflns_number_total 8368
_reflns_threshold_expression I>2\s(I)
_cod_data_source_file b705199a.txt
_cod_data_source_block dp241
_cod_depositor_comments
;
The following automatic conversions were performed:
'_symmetry_cell_setting' value 'Monoclinic' changed to 'monoclinic'
according to '/home/saulius/struct/CIF-dictionaries/cif_core.dic'
dictionary named 'cif_core.dic' version 2.4.1 from
2010-06-29.

'_exptl_absorpt_correction_type' value 'Multi-scan' changed
to 'multi-scan' according to
'/home/saulius/struct/CIF-dictionaries/cif_core.dic' dictionary named
'cif_core.dic' version 2.4.1 from 2010-06-29.

Automatic conversion script
Id: cif_fix_enum 1527 2010-12-29 10:47:43Z saulius 
;
_cod_original_sg_symbol_H-M 'P 21/n'
_cod_database_code 7005769

loop_
_symmetry_equiv_pos_as_xyz
'x, y, z'
'-x+1/2, y+1/2, -z+1/2'
'-x, -y, -z'
'x-1/2, -y-1/2, z-1/2'

loop_
_atom_site_label
_atom_site_type_symbol
_atom_site_fract_x
_atom_site_fract_y
_atom_site_fract_z
_atom_site_U_iso_or_equiv
_atom_site_adp_type
_atom_site_occupancy
_atom_site_symmetry_multiplicity
_atom_site_calc_flag
_atom_site_refinement_flags
_atom_site_disorder_assembly
_atom_site_disorder_group
B1 B 0.3080(3) 0.7984(5) 0.16210(16) 0.0481(11) Uani 1 1 d . . .
O1 O 0.59735(15) 0.4031(3) 0.30715(8) 0.0529(7) Uani 1 1 d . . .
O2 O 0.75489(16) 0.5251(4) 0.45867(9) 0.0695(9) Uani 1 1 d . . .
O3 O 0.31807(17) 0.8626(3) 0.20399(10) 0.0681(9) Uani 1 1 d . . .
O4 O 0.25629(19) 0.8724(4) 0.13112(11) 0.0837(11) Uani 1 1 d . . .
N1 N 0.48885(17) 0.5453(4) 0.24851(10) 0.0455(8) Uani 1 1 d . . .
N2 N 0.51684(17) 0.6041(4) 0.29148(10) 0.0459(8) Uani 1 1 d . . .
H2A H 0.5002 0.6898 0.3004 0.055 Uiso 1 1 calc R . .
C1 C 0.3502(2) 0.6544(4) 0.14784(13) 0.0444(9) Uani 1 1 d . . .
C2 C 0.3275(2) 0.5990(5) 0.10298(14) 0.0601(12) Uani 1 1 d . . .
H2B H 0.2878 0.6468 0.0839 0.072 Uiso 1 1 calc R . .
C3 C 0.3622(3) 0.4753(6) 0.08625(15) 0.0699(13) Uani 1 1 d . . .
H3A H 0.3466 0.4432 0.0559 0.084 Uiso 1 1 calc R . .
C4 C 0.4196(3) 0.3990(6) 0.11402(15) 0.0673(13) Uani 1 1 d . . .
H4B H 0.4419 0.3134 0.1031 0.081 Uiso 1 1 calc R . .
C5 C 0.4435(2) 0.4514(5) 0.15817(14) 0.0521(10) Uani 1 1 d . . .
H5A H 0.4831 0.4015 0.1767 0.062 Uiso 1 1 calc R . .
C6 C 0.4103(2) 0.5771(4) 0.17612(12) 0.0408(9) Uani 1 1 d . . .
C7 C 0.4404(2) 0.6289(4) 0.22332(12) 0.0424(9) Uani 1 1 d . . .
H7 H 0.4242 0.7210 0.2345 0.051 Uiso 1 1 calc R . .
C8 C 0.5711(2) 0.5247(4) 0.31952(12) 0.0434(9) Uani 1 1 d . . .
C9 C 0.5969(2) 0.5885(4) 0.36673(12) 0.0424(9) Uani 1 1 d . . .
C10 C 0.6635(2) 0.5353(5) 0.39163(13) 0.0483(10) Uani 1 1 d . . .
H10 H 0.6915 0.4642 0.3784 0.058 Uiso 1 1 calc R . .
C11 C 0.6887(2) 0.5875(5) 0.43639(13) 0.0505(10) Uani 1 1 d . . .
C12 C 0.6479(3) 0.6943(5) 0.45565(14) 0.0571(11) Uani 1 1 d . . .
H12 H 0.6650 0.7312 0.4853 0.068 Uiso 1 1 calc R . .
C13 C 0.5816(3) 0.7464(5) 0.43079(14) 0.0637(13) Uani 1 1 d . . .
H13 H 0.5539 0.8183 0.4440 0.076 Uiso 1 1 calc R . .
C14 C 0.5555(2) 0.6945(5) 0.38698(13) 0.0524(11) Uani 1 1 d . . .
H14 H 0.5101 0.7300 0.3708 0.063 Uiso 1 1 calc R . .
C15 C 0.7797(3) 0.5686(7) 0.50562(15) 0.0825(16) Uani 1 1 d . . .
H15A H 0.7418 0.5454 0.5238 0.099 Uiso 1 1 calc R . .
H15B H 0.7903 0.6786 0.5079 0.099 Uiso 1 1 calc R . .
C16 C 0.8485(3) 0.4772(9) 0.52261(19) 0.112(2) Uani 1 1 d . . .
H16A H 0.8405 0.3711 0.5133 0.168 Uiso 1 1 calc R . .
H16B H 0.8603 0.4828 0.5556 0.168 Uiso 1 1 calc R . .
H16C H 0.8889 0.5187 0.5098 0.168 Uiso 1 1 calc R . .
C17 C 0.2767(3) 1.0076(5) 0.20069(17) 0.0646(12) Uani 1 1 d . . .
C18 C 0.2193(3) 0.9847(6) 0.15726(18) 0.0718(14) Uani 1 1 d . . .
C19 C 0.2494(3) 1.0337(7) 0.24504(19) 0.0989(19) Uani 1 1 d . . .
H19A H 0.2177 0.9496 0.2503 0.148 Uiso 1 1 calc R . .
H19B H 0.2220 1.1290 0.2432 0.148 Uiso 1 1 calc R . .
H19C H 0.2911 1.0393 0.2700 0.148 Uiso 1 1 calc R . .
C20 C 0.3327(3) 1.1350(7) 0.1951(3) 0.130(3) Uani 1 1 d . . .
H20A H 0.3755 1.1260 0.2192 0.195 Uiso 1 1 calc R . .
H20B H 0.3101 1.2345 0.1969 0.195 Uiso 1 1 calc R . .
H20C H 0.3476 1.1243 0.1657 0.195 Uiso 1 1 calc R . .
C21 C 0.1494(3) 0.9028(8) 0.1683(3) 0.124(3) Uani 1 1 d . . .
H21A H 0.1182 0.8708 0.1401 0.187 Uiso 1 1 calc R . .
H21B H 0.1224 0.9731 0.1844 0.187 Uiso 1 1 calc R . .
H21C H 0.1641 0.8139 0.1872 0.187 Uiso 1 1 calc R . .
C22 C 0.1981(5) 1.1221(8) 0.1274(2) 0.141(3) Uani 1 1 d . . .
H22A H 0.2418 1.1657 0.1186 0.211 Uiso 1 1 calc R . .
H22B H 0.1752 1.1980 0.1441 0.211 Uiso 1 1 calc R . .
H22C H 0.1638 1.0915 0.1003 0.211 Uiso 1 1 calc R . .
B2 B 0.6449(3) 0.2965(6) 0.16013(17) 0.0512(12) Uani 1 1 d . . .
O5 O 0.44999(17) -0.0994(3) 0.31064(9) 0.0562(8) Uani 1 1 d . . .
O6 O 0.3818(2) 0.0620(4) 0.46455(10) 0.0757(10) Uani 1 1 d . . .
O7 O 0.65939(19) 0.3629(4) 0.20120(11) 0.0764(10) Uani 1 1 d . A .
O8 O 0.6665(4) 0.3881(7) 0.1253(2) 0.0597(16) Uani 0.60 1 d P A 1
O8B O 0.6910(7) 0.3425(14) 0.1338(4) 0.071(4) Uiso 0.40 1 d P A 2
N3 N 0.51783(17) 0.0450(4) 0.24835(10) 0.0453(8) Uani 1 1 d . . .
N4 N 0.51619(18) 0.1062(4) 0.29161(10) 0.0486(8) Uani 1 1 d . . .
H4A H 0.5370 0.1938 0.2996 0.058 Uiso 1 1 calc R . .
C23 C 0.5964(2) 0.1481(5) 0.14711(13) 0.0477(10) Uani 1 1 d . A .
C24 C 0.5958(3) 0.0838(6) 0.10370(14) 0.0669(13) Uani 1 1 d . . .
H24A H 0.6256 0.1285 0.0848 0.080 Uiso 1 1 calc R A .
C25 C 0.5533(3) -0.0429(6) 0.08742(16) 0.0764(15) Uani 1 1 d . A .
H25A H 0.5538 -0.0811 0.0580 0.092 Uiso 1 1 calc R . .
C26 C 0.5103(3) -0.1118(5) 0.11528(15) 0.0625(12) Uani 1 1 d . . .
H26A H 0.4817 -0.1981 0.1048 0.075 Uiso 1 1 calc R A .
C27 C 0.5092(2) -0.0541(5) 0.15848(13) 0.0519(10) Uani 1 1 d . A .
H27A H 0.4792 -0.1008 0.1768 0.062 Uiso 1 1 calc R . .
C28 C 0.5522(2) 0.0731(4) 0.17541(12) 0.0407(9) Uani 1 1 d . . .
C29 C 0.5498(2) 0.1294(5) 0.22219(12) 0.0439(9) Uani 1 1 d . A .
H29 H 0.5709 0.2239 0.2324 0.053 Uiso 1 1 calc R . .
C30 C 0.4814(2) 0.0265(5) 0.32113(12) 0.0445(9) Uani 1 1 d . . .
C31 C 0.4822(2) 0.0994(4) 0.36713(13) 0.0465(10) Uani 1 1 d . . .
C32 C 0.4317(2) 0.0428(5) 0.39342(13) 0.0509(10) Uani 1 1 d . . .
H32 H 0.4001 -0.0386 0.3824 0.061 Uiso 1 1 calc R . .
C33 C 0.4288(2) 0.1085(5) 0.43599(14) 0.0557(11) Uani 1 1 d . . .
C34 C 0.4759(3) 0.2283(5) 0.45229(14) 0.0612(12) Uani 1 1 d . . .
H34 H 0.4730 0.2739 0.4805 0.073 Uiso 1 1 calc R . .
C35 C 0.5272(3) 0.2810(5) 0.42713(14) 0.0625(12) Uani 1 1 d . . .
H35 H 0.5591 0.3614 0.4385 0.075 Uiso 1 1 calc R . .
C36 C 0.5316(2) 0.2149(5) 0.38485(13) 0.0514(10) Uani 1 1 d . . .
H36 H 0.5676 0.2481 0.3685 0.062 Uiso 1 1 calc R . .
C37 C 0.3489(3) -0.0834(6) 0.45850(16) 0.0700(13) Uani 1 1 d . . .
H37A H 0.3863 -0.1618 0.4569 0.084 Uiso 1 1 calc R . .
H37B H 0.3128 -0.0861 0.4300 0.084 Uiso 1 1 calc R . .
C38 C 0.3112(3) -0.1137(7) 0.49898(18) 0.0859(16) Uani 1 1 d . . .
H38A H 0.3476 -0.1129 0.5269 0.129 Uiso 1 1 calc R . .
H38B H 0.2873 -0.2129 0.4954 0.129 Uiso 1 1 calc R . .
H38C H 0.2749 -0.0347 0.5005 0.129 Uiso 1 1 calc R . .
C39 C 0.6980(3) 0.5085(5) 0.19742(17) 0.0644(12) Uani 1 1 d . . .
C40 C 0.7240(3) 0.4902(6) 0.1522(2) 0.0832(16) Uani 1 1 d D A .
C41 C 0.6402(3) 0.6363(7) 0.1962(2) 0.109(2) Uani 1 1 d . A .
H41A H 0.6056 0.6317 0.1675 0.164 Uiso 1 1 calc R . .
H41B H 0.6646 0.7352 0.1990 0.164 Uiso 1 1 calc R . .
H41C H 0.6141 0.6226 0.2213 0.164 Uiso 1 1 calc R . .
C42 C 0.7551(4) 0.5299(8) 0.2401(2) 0.119(2) Uani 1 1 d . A .
H42A H 0.7318 0.5243 0.2666 0.179 Uiso 1 1 calc R . .
H42B H 0.7784 0.6292 0.2392 0.179 Uiso 1 1 calc R . .
H42C H 0.7920 0.4500 0.2418 0.179 Uiso 1 1 calc R . .
C43A C 0.7407(7) 0.6273(15) 0.1275(5) 0.126(5) Uiso 0.60 1 d P A 1
H43A H 0.6953 0.6815 0.1157 0.189 Uiso 0.60 1 calc PR A 1
H43B H 0.7643 0.5973 0.1023 0.189 Uiso 0.60 1 calc PR A 1
H43C H 0.7733 0.6938 0.1480 0.189 Uiso 0.60 1 calc PR A 1
C43B C 0.7010(10) 0.6255(15) 0.1177(5) 0.100 Uiso 0.40 1 d PD A 2
H43D H 0.6485 0.6437 0.1145 0.150 Uiso 0.40 1 calc PR A 2
H43E H 0.7126 0.5988 0.0882 0.150 Uiso 0.40 1 calc PR A 2
H43F H 0.7276 0.7175 0.1291 0.150 Uiso 0.40 1 calc PR A 2
C44A C 0.8018(4) 0.4094(11) 0.1673(3) 0.094(3) Uiso 0.60 1 d PD A 1
H44A H 0.8239 0.3912 0.1407 0.141 Uiso 0.60 1 calc PR A 1
H44B H 0.7952 0.3126 0.1820 0.141 Uiso 0.60 1 calc PR A 1
H44C H 0.8337 0.4752 0.1885 0.141 Uiso 0.60 1 calc PR A 1
C44B C 0.7995(3) 0.4606(9) 0.1405(2) 0.100 Uiso 0.40 1 d PD A 2
H44D H 0.8016 0.5045 0.1109 0.150 Uiso 0.40 1 calc PR A 2
H44E H 0.8080 0.3511 0.1398 0.150 Uiso 0.40 1 calc PR A 2
H44F H 0.8369 0.5075 0.1635 0.150 Uiso 0.40 1 calc PR A 2
O1W O 0.6276(3) 0.4252(9) 0.0282(2) 0.120 Uiso 0.373(3) 1 d PR B 1
H1WA H 0.6708 0.3661 0.0272 0.144 Uiso 0.373(3) 1 d PR B 1
H1WB H 0.5822 0.3758 0.0125 0.144 Uiso 0.373(3) 1 d PR B 1
O2W O 0.5174(3) 0.3966(9) 0.0034(2) 0.120 Uiso 0.328(6) 1 d PR C 2
H2WA H 0.5056 0.4981 -0.0003 0.144 Uiso 0.328(6) 1 d PR C 2
H2WB H 0.5668 0.3728 0.0208 0.144 Uiso 0.328(6) 1 d PR C 2
O3W O 0.5488(3) 0.5199(9) 0.0247(2) 0.120 Uiso 0.299(6) 1 d PR D 3
H3WA H 0.5858 0.5853 0.0373 0.144 Uiso 0.299(6) 1 d PR D 3
H3WB H 0.5456 0.5101 -0.0083 0.144 Uiso 0.299(6) 1 d PR D 3

loop_
_atom_site_aniso_label
_atom_site_aniso_U_11
_atom_site_aniso_U_22
_atom_site_aniso_U_33
_atom_site_aniso_U_23
_atom_site_aniso_U_13
_atom_site_aniso_U_12
B1 0.046(3) 0.046(3) 0.052(3) -0.002(2) 0.007(2) -0.003(2)
O1 0.0643(19) 0.0494(17) 0.0428(15) -0.0119(13) 0.0035(13) 0.0078(15)
O2 0.0599(19) 0.095(2) 0.0484(17) -0.0157(16) -0.0029(14) 0.0065(18)
O3 0.072(2) 0.0605(19) 0.068(2) -0.0054(15) 0.0026(16) 0.0272(17)
O4 0.086(2) 0.087(2) 0.071(2) 0.0003(18) -0.0042(18) 0.041(2)
N1 0.0485(19) 0.0455(19) 0.0411(17) -0.0064(15) 0.0042(15) 0.0050(17)
N2 0.056(2) 0.0422(18) 0.0367(17) -0.0122(14) 0.0005(15) 0.0041(16)
C1 0.042(2) 0.045(2) 0.046(2) 0.0003(18) 0.0071(18) -0.0026(19)
C2 0.058(3) 0.068(3) 0.049(3) -0.004(2) -0.005(2) 0.008(2)
C3 0.071(3) 0.084(3) 0.051(3) -0.024(2) 0.000(2) 0.001(3)
C4 0.070(3) 0.070(3) 0.061(3) -0.025(2) 0.007(2) 0.010(3)
C5 0.044(2) 0.057(3) 0.052(2) -0.006(2) 0.0011(19) 0.004(2)
C6 0.042(2) 0.044(2) 0.038(2) -0.0011(17) 0.0109(17) 0.0002(18)
C7 0.042(2) 0.042(2) 0.046(2) -0.0028(18) 0.0136(18) 0.0022(19)
C8 0.050(2) 0.039(2) 0.042(2) -0.0014(18) 0.0109(19) -0.002(2)
C9 0.054(2) 0.037(2) 0.036(2) -0.0018(16) 0.0079(18) 0.0003(19)
C10 0.053(3) 0.047(2) 0.047(2) -0.0081(18) 0.0138(19) -0.001(2)
C11 0.056(3) 0.055(3) 0.038(2) -0.0050(19) 0.0033(19) -0.001(2)
C12 0.068(3) 0.065(3) 0.037(2) -0.011(2) 0.007(2) 0.001(2)
C13 0.082(3) 0.067(3) 0.045(2) -0.012(2) 0.019(2) 0.014(3)
C14 0.055(3) 0.059(3) 0.044(2) -0.002(2) 0.0112(19) 0.008(2)
C15 0.078(4) 0.114(4) 0.050(3) -0.015(3) -0.003(2) -0.011(3)
C16 0.082(4) 0.165(7) 0.078(4) -0.001(4) -0.015(3) 0.016(4)
C17 0.058(3) 0.049(3) 0.088(3) -0.003(2) 0.018(3) 0.016(2)
C18 0.061(3) 0.060(3) 0.091(4) -0.007(3) 0.006(3) 0.024(3)
C19 0.111(5) 0.086(4) 0.104(4) -0.020(3) 0.030(4) 0.033(4)
C20 0.078(4) 0.069(4) 0.252(9) -0.034(5) 0.054(5) -0.017(3)
C21 0.054(3) 0.117(5) 0.199(8) -0.035(5) 0.015(4) 0.000(4)
C22 0.180(7) 0.107(5) 0.133(6) 0.049(4) 0.026(5) 0.084(5)
B2 0.045(3) 0.061(3) 0.052(3) 0.003(2) 0.021(2) -0.003(2)
O5 0.077(2) 0.0453(17) 0.0497(17) -0.0064(13) 0.0201(14) -0.0017(16)
O6 0.108(3) 0.068(2) 0.064(2) -0.0193(16) 0.0488(19) -0.029(2)
O7 0.100(3) 0.060(2) 0.074(2) -0.0139(16) 0.0296(19) -0.0327(19)
O8 0.069(4) 0.052(4) 0.060(4) 0.011(3) 0.018(3) -0.015(4)
N3 0.052(2) 0.0482(19) 0.0371(17) -0.0077(15) 0.0111(15) -0.0023(16)
N4 0.061(2) 0.0447(19) 0.0435(18) -0.0110(15) 0.0172(16) -0.0065(17)
C23 0.045(2) 0.055(2) 0.045(2) -0.0036(19) 0.0147(18) -0.005(2)
C24 0.072(3) 0.081(3) 0.054(3) -0.013(2) 0.029(2) -0.015(3)
C25 0.092(4) 0.085(4) 0.059(3) -0.025(3) 0.033(3) -0.017(3)
C26 0.073(3) 0.060(3) 0.057(3) -0.017(2) 0.016(2) -0.017(2)
C27 0.053(2) 0.056(3) 0.049(2) -0.006(2) 0.0153(19) -0.009(2)
C28 0.041(2) 0.043(2) 0.040(2) -0.0041(17) 0.0097(17) 0.0000(18)
C29 0.040(2) 0.048(2) 0.042(2) -0.0027(18) 0.0050(17) -0.0054(19)
C30 0.048(2) 0.044(2) 0.041(2) 0.0021(18) 0.0081(18) 0.009(2)
C31 0.054(2) 0.044(2) 0.044(2) -0.0004(18) 0.0139(19) 0.005(2)
C32 0.058(3) 0.046(2) 0.052(2) -0.0067(19) 0.018(2) -0.007(2)
C33 0.068(3) 0.052(3) 0.052(3) -0.009(2) 0.022(2) -0.002(2)
C34 0.082(3) 0.062(3) 0.042(2) -0.010(2) 0.017(2) -0.011(3)
C35 0.072(3) 0.065(3) 0.049(3) -0.014(2) 0.008(2) -0.016(2)
C36 0.055(3) 0.057(3) 0.042(2) -0.0032(19) 0.0102(19) -0.007(2)
C37 0.075(3) 0.066(3) 0.073(3) -0.003(2) 0.026(3) -0.011(3)
C38 0.080(4) 0.096(4) 0.084(4) 0.006(3) 0.023(3) -0.018(3)
C39 0.059(3) 0.049(3) 0.088(3) -0.007(2) 0.019(3) -0.018(2)
C40 0.085(4) 0.059(3) 0.117(4) -0.004(3) 0.047(3) -0.024(3)
C41 0.095(4) 0.071(4) 0.170(6) -0.017(4) 0.047(4) 0.011(3)
C42 0.113(5) 0.116(5) 0.115(5) -0.009(4) -0.018(4) -0.031(4)

loop_
_atom_type_symbol
_atom_type_description
_atom_type_scat_dispersion_real
_atom_type_scat_dispersion_imag
_atom_type_scat_source
C C 0.0033 0.0016 'International Tables Vol C Tables 4.2.6.8 and 6.1.1.4'
H H 0.0000 0.0000 'International Tables Vol C Tables 4.2.6.8 and 6.1.1.4'
B B 0.0013 0.0007 'International Tables Vol C Tables 4.2.6.8 and 6.1.1.4'
N N 0.0061 0.0033 'International Tables Vol C Tables 4.2.6.8 and 6.1.1.4'
O O 0.0106 0.0060 'International Tables Vol C Tables 4.2.6.8 and 6.1.1.4'

loop_
_geom_angle_atom_site_label_1
_geom_angle_atom_site_label_2
_geom_angle_atom_site_label_3
_geom_angle
_geom_angle_site_symmetry_1
_geom_angle_site_symmetry_3
_geom_angle_publ_flag
O3 B1 O4 113.0(4) . . ?
O3 B1 C1 126.0(4) . . ?
O4 B1 C1 121.0(4) . . ?
C11 O2 C15 117.1(4) . . ?
B1 O3 C17 108.2(3) . . ?
B1 O4 C18 106.8(4) . . ?
C7 N1 N2 115.5(3) . . ?
C8 N2 N1 118.9(3) . . ?
C8 N2 H2A 120.6 . . ?
N1 N2 H2A 120.6 . . ?
C2 C1 C6 117.4(4) . . ?
C2 C1 B1 116.8(4) . . ?
C6 C1 B1 125.8(3) . . ?
C3 C2 C1 121.8(4) . . ?
C3 C2 H2B 119.1 . . ?
C1 C2 H2B 119.1 . . ?
C4 C3 C2 120.6(4) . . ?
C4 C3 H3A 119.7 . . ?
C2 C3 H3A 119.7 . . ?
C5 C4 C3 118.8(4) . . ?
C5 C4 H4B 120.6 . . ?
C3 C4 H4B 120.6 . . ?
C4 C5 C6 122.1(4) . . ?
C4 C5 H5A 118.9 . . ?
C6 C5 H5A 118.9 . . ?
C5 C6 C1 119.2(3) . . ?
C5 C6 C7 118.9(3) . . ?
C1 C6 C7 121.9(3) . . ?
N1 C7 C6 118.7(3) . . ?
N1 C7 H7 120.7 . . ?
C6 C7 H7 120.7 . . ?
O1 C8 N2 122.0(3) . . ?
O1 C8 C9 121.0(3) . . ?
N2 C8 C9 117.0(3) . . ?
C10 C9 C14 119.2(3) . . ?
C10 C9 C8 118.1(3) . . ?
C14 C9 C8 122.7(4) . . ?
C9 C10 C11 120.3(4) . . ?
C9 C10 H10 119.9 . . ?
C11 C10 H10 119.9 . . ?
C12 C11 O2 124.2(4) . . ?
C12 C11 C10 119.9(4) . . ?
O2 C11 C10 115.8(4) . . ?
C11 C12 C13 119.5(4) . . ?
C11 C12 H12 120.2 . . ?
C13 C12 H12 120.2 . . ?
C14 C13 C12 121.3(4) . . ?
C14 C13 H13 119.4 . . ?
C12 C13 H13 119.4 . . ?
C13 C14 C9 119.8(4) . . ?
C13 C14 H14 120.1 . . ?
C9 C14 H14 120.1 . . ?
O2 C15 C16 106.6(4) . . ?
O2 C15 H15A 110.4 . . ?
C16 C15 H15A 110.4 . . ?
O2 C15 H15B 110.4 . . ?
C16 C15 H15B 110.4 . . ?
H15A C15 H15B 108.6 . . ?
C15 C16 H16A 109.5 . . ?
C15 C16 H16B 109.5 . . ?
H16A C16 H16B 109.5 . . ?
C15 C16 H16C 109.5 . . ?
H16A C16 H16C 109.5 . . ?
H16B C16 H16C 109.5 . . ?
O3 C17 C19 108.8(4) . . ?
O3 C17 C18 102.4(3) . . ?
C19 C17 C18 117.9(4) . . ?
O3 C17 C20 106.0(4) . . ?
C19 C17 C20 108.7(5) . . ?
C18 C17 C20 112.1(5) . . ?
O4 C18 C22 108.1(5) . . ?
O4 C18 C17 102.4(3) . . ?
C22 C18 C17 117.5(5) . . ?
O4 C18 C21 106.5(4) . . ?
C22 C18 C21 110.7(5) . . ?
C17 C18 C21 110.8(5) . . ?
C17 C19 H19A 109.5 . . ?
C17 C19 H19B 109.5 . . ?
H19A C19 H19B 109.5 . . ?
C17 C19 H19C 109.5 . . ?
H19A C19 H19C 109.5 . . ?
H19B C19 H19C 109.5 . . ?
C17 C20 H20A 109.5 . . ?
C17 C20 H20B 109.5 . . ?
H20A C20 H20B 109.5 . . ?
C17 C20 H20C 109.5 . . ?
H20A C20 H20C 109.5 . . ?
H20B C20 H20C 109.5 . . ?
C18 C21 H21A 109.5 . . ?
C18 C21 H21B 109.5 . . ?
H21A C21 H21B 109.5 . . ?
C18 C21 H21C 109.5 . . ?
H21A C21 H21C 109.5 . . ?
H21B C21 H21C 109.5 . . ?
C18 C22 H22A 109.5 . . ?
C18 C22 H22B 109.5 . . ?
H22A C22 H22B 109.5 . . ?
C18 C22 H22C 109.5 . . ?
H22A C22 H22C 109.5 . . ?
H22B C22 H22C 109.5 . . ?
O8B B2 O7 111.7(7) . . ?
O7 B2 O8 112.8(5) . . ?
O8B B2 C23 120.0(7) . . ?
O7 B2 C23 126.1(4) . . ?
O8 B2 C23 120.2(4) . . ?
C33 O6 C37 119.5(3) . . ?
B2 O7 C39 108.9(4) . . ?
B2 O8 C40 102.1(5) . . ?
B2 O8B C40 108.0(9) . . ?
C29 N3 N4 115.3(3) . . ?
C30 N4 N3 119.2(3) . . ?
C30 N4 H4A 120.4 . . ?
N3 N4 H4A 120.4 . . ?
C24 C23 C28 116.6(4) . . ?
C24 C23 B2 117.4(4) . . ?
C28 C23 B2 126.0(3) . . ?
C25 C24 C23 123.1(4) . . ?
C25 C24 H24A 118.4 . . ?
C23 C24 H24A 118.4 . . ?
C26 C25 C24 119.0(4) . . ?
C26 C25 H25A 120.5 . . ?
C24 C25 H25A 120.5 . . ?
C27 C26 C25 120.3(4) . . ?
C27 C26 H26A 119.9 . . ?
C25 C26 H26A 119.9 . . ?
C26 C27 C28 121.2(4) . . ?
C26 C27 H27A 119.4 . . ?
C28 C27 H27A 119.4 . . ?
C27 C28 C23 119.7(3) . . ?
C27 C28 C29 119.1(3) . . ?
C23 C28 C29 121.2(3) . . ?
N3 C29 C28 118.2(3) . . ?
N3 C29 H29 120.9 . . ?
C28 C29 H29 120.9 . . ?
O5 C30 N4 122.3(3) . . ?
O5 C30 C31 121.5(3) . . ?
N4 C30 C31 116.2(4) . . ?
C36 C31 C32 119.7(4) . . ?
C36 C31 C30 123.1(4) . . ?
C32 C31 C30 117.2(4) . . ?
C33 C32 C31 119.8(4) . . ?
C33 C32 H32 120.1 . . ?
C31 C32 H32 120.1 . . ?
O6 C33 C34 115.4(4) . . ?
O6 C33 C32 124.6(4) . . ?
C34 C33 C32 120.0(4) . . ?
C33 C34 C35 120.4(4) . . ?
C33 C34 H34 119.8 . . ?
C35 C34 H34 119.8 . . ?
C34 C35 C36 120.4(4) . . ?
C34 C35 H35 119.8 . . ?
C36 C35 H35 119.8 . . ?
C31 C36 C35 119.7(4) . . ?
C31 C36 H36 120.1 . . ?
C35 C36 H36 120.1 . . ?
O6 C37 C38 107.8(4) . . ?
O6 C37 H37A 110.1 . . ?
C38 C37 H37A 110.1 . . ?
O6 C37 H37B 110.1 . . ?
C38 C37 H37B 110.1 . . ?
H37A C37 H37B 108.5 . . ?
C37 C38 H38A 109.5 . . ?
C37 C38 H38B 109.5 . . ?
H38A C38 H38B 109.5 . . ?
C37 C38 H38C 109.5 . . ?
H38A C38 H38C 109.5 . . ?
H38B C38 H38C 109.5 . . ?
O7 C39 C42 108.5(4) . . ?
O7 C39 C40 102.3(3) . . ?
C42 C39 C40 118.3(4) . . ?
O7 C39 C41 106.5(4) . . ?
C42 C39 C41 107.8(5) . . ?
C40 C39 C41 112.7(5) . . ?
C43A C40 O8B 129.1(8) . . ?
C43A C40 O8 114.1(7) . . ?
C43A C40 C39 119.3(7) . . ?
O8B C40 C39 104.1(6) . . ?
O8 C40 C39 103.2(4) . . ?
O8B C40 C44B 95.7(6) . . ?
O8 C40 C44B 111.5(5) . . ?
C39 C40 C44B 132.3(5) . . ?
O8B C40 C43B 111.4(9) . . ?
O8 C40 C43B 90.9(8) . . ?
C39 C40 C43B 114.1(8) . . ?
C44B C40 C43B 97.4(8) . . ?
C43A C40 C44A 104.0(7) . . ?
O8B C40 C44A 90.5(6) . . ?
O8 C40 C44A 113.8(6) . . ?
C39 C40 C44A 102.2(5) . . ?
C39 C41 H41A 109.5 . . ?
C39 C41 H41B 109.5 . . ?
H41A C41 H41B 109.5 . . ?
C39 C41 H41C 109.5 . . ?
H41A C41 H41C 109.5 . . ?
H41B C41 H41C 109.5 . . ?
C39 C42 H42A 109.5 . . ?
C39 C42 H42B 109.5 . . ?
H42A C42 H42B 109.5 . . ?
C39 C42 H42C 109.5 . . ?
H42A C42 H42C 109.5 . . ?
H42B C42 H42C 109.5 . . ?
C40 C43A H43A 109.5 . . ?
C40 C43A H43B 109.5 . . ?
H43A C43A H43B 109.5 . . ?
C40 C43A H43C 109.5 . . ?
H43A C43A H43C 109.5 . . ?
H43B C43A H43C 109.5 . . ?
C40 C43B H43D 109.5 . . ?
C40 C43B H43E 109.5 . . ?
H43D C43B H43E 109.5 . . ?
C40 C43B H43F 109.5 . . ?
H43D C43B H43F 109.5 . . ?
H43E C43B H43F 109.5 . . ?
C40 C44A H44A 109.5 . . ?
C40 C44A H44B 109.5 . . ?
H44A C44A H44B 109.5 . . ?
C40 C44A H44C 109.5 . . ?
H44A C44A H44C 109.5 . . ?
H44B C44A H44C 109.5 . . ?
C40 C44B H44D 109.5 . . ?
C40 C44B H44E 109.5 . . ?
H44D C44B H44E 109.5 . . ?
C40 C44B H44F 109.5 . . ?
H44D C44B H44F 109.5 . . ?
H44E C44B H44F 109.5 . . ?
H1WA O1W H1WB 113.3 . . ?
H2WA O2W H2WB 116.4 . . ?
H3WA O3W H3WB 111.8 . . ?

loop_
_geom_bond_atom_site_label_1
_geom_bond_atom_site_label_2
_geom_bond_distance
_geom_bond_site_symmetry_2
_geom_bond_publ_flag
B1 O3 1.336(5) . ?
B1 O4 1.350(5) . ?
B1 C1 1.562(6) . ?
O1 C8 1.237(4) . ?
O2 C11 1.378(5) . ?
O2 C15 1.427(5) . ?
O3 C17 1.458(5) . ?
O4 C18 1.478(5) . ?
N1 C7 1.273(5) . ?
N1 N2 1.375(4) . ?
N2 C8 1.357(5) . ?
N2 H2A 0.8600 . ?
C1 C2 1.397(5) . ?
C1 C6 1.420(5) . ?
C2 C3 1.379(6) . ?
C2 H2B 0.9300 . ?
C3 C4 1.377(6) . ?
C3 H3A 0.9300 . ?
C4 C5 1.373(5) . ?
C4 H4B 0.9300 . ?
C5 C6 1.394(5) . ?
C5 H5A 0.9300 . ?
C6 C7 1.470(5) . ?
C7 H7 0.9300 . ?
C8 C9 1.492(5) . ?
C9 C10 1.381(5) . ?
C9 C14 1.391(5) . ?
C10 C11 1.392(5) . ?
C10 H10 0.9300 . ?
C11 C12 1.373(6) . ?
C12 C13 1.373(6) . ?
C12 H12 0.9300 . ?
C13 C14 1.369(6) . ?
C13 H13 0.9300 . ?
C14 H14 0.9300 . ?
C15 C16 1.493(7) . ?
C15 H15A 0.9700 . ?
C15 H15B 0.9700 . ?
C16 H16A 0.9600 . ?
C16 H16B 0.9600 . ?
C16 H16C 0.9600 . ?
C17 C19 1.500(7) . ?
C17 C18 1.514(7) . ?
C17 C20 1.533(7) . ?
C18 C22 1.487(7) . ?
C18 C21 1.548(8) . ?
C19 H19A 0.9600 . ?
C19 H19B 0.9600 . ?
C19 H19C 0.9600 . ?
C20 H20A 0.9600 . ?
C20 H20B 0.9600 . ?
C20 H20C 0.9600 . ?
C21 H21A 0.9600 . ?
C21 H21B 0.9600 . ?
C21 H21C 0.9600 . ?
C22 H22A 0.9600 . ?
C22 H22B 0.9600 . ?
C22 H22C 0.9600 . ?
B2 O8B 1.308(13) . ?
B2 O7 1.323(5) . ?
B2 O8 1.408(7) . ?
B2 C23 1.567(6) . ?
O5 C30 1.243(5) . ?
O6 C33 1.368(5) . ?
O6 C37 1.390(5) . ?
O7 C39 1.456(5) . ?
O8 C40 1.486(8) . ?
O8B C40 1.473(13) . ?
N3 C29 1.278(5) . ?
N3 N4 1.386(4) . ?
N4 C30 1.356(5) . ?
N4 H4A 0.8600 . ?
C23 C24 1.394(5) . ?
C23 C28 1.420(5) . ?
C24 C25 1.377(6) . ?
C24 H24A 0.9300 . ?
C25 C26 1.373(6) . ?
C25 H25A 0.9300 . ?
C26 C27 1.372(5) . ?
C26 H26A 0.9300 . ?
C27 C28 1.390(5) . ?
C27 H27A 0.9300 . ?
C28 C29 1.471(5) . ?
C29 H29 0.9300 . ?
C30 C31 1.493(5) . ?
C31 C36 1.383(5) . ?
C31 C32 1.399(5) . ?
C32 C33 1.388(5) . ?
C32 H32 0.9300 . ?
C33 C34 1.376(6) . ?
C34 C35 1.376(6) . ?
C34 H34 0.9300 . ?
C35 C36 1.387(5) . ?
C35 H35 0.9300 . ?
C36 H36 0.9300 . ?
C37 C38 1.506(6) . ?
C37 H37A 0.9700 . ?
C37 H37B 0.9700 . ?
C38 H38A 0.9600 . ?
C38 H38B 0.9600 . ?
C38 H38C 0.9600 . ?
C39 C42 1.494(7) . ?
C39 C40 1.504(7) . ?
C39 C41 1.524(7) . ?
C40 C43A 1.452(13) . ?
C40 C44B 1.504(4) . ?
C40 C43B 1.556(5) . ?
C40 C44A 1.575(5) . ?
C41 H41A 0.9600 . ?
C41 H41B 0.9600 . ?
C41 H41C 0.9600 . ?
C42 H42A 0.9600 . ?
C42 H42B 0.9600 . ?
C42 H42C 0.9600 . ?
C43A H43A 0.9600 . ?
C43A H43B 0.9600 . ?
C43A H43C 0.9600 . ?
C43B H43D 0.9600 . ?
C43B H43E 0.9600 . ?
C43B H43F 0.9600 . ?
C44A H44A 0.9600 . ?
C44A H44B 0.9600 . ?
C44A H44C 0.9600 . ?
C44B H44D 0.9600 . ?
C44B H44E 0.9600 . ?
C44B H44F 0.9600 . ?
O1W H1WA 0.9465 . ?
O1W H1WB 0.9726 . ?
O2W H2WA 0.9046 . ?
O2W H2WB 0.9763 . ?
O3W H3WA 0.9075 . ?
O3W H3WB 0.9653 . ?

loop_
_geom_hbond_atom_site_label_D
_geom_hbond_atom_site_label_H
_geom_hbond_atom_site_label_A
_geom_hbond_distance_DH
_geom_hbond_distance_HA
_geom_hbond_distance_DA
_geom_hbond_angle_DHA
_geom_hbond_site_symmetry_A
N2 H2A O5 0.86 2.09 2.937(4) 170.2 1_565
N4 H4A O1 0.86 2.11 2.957(4) 168.4 .

loop_
_geom_torsion_atom_site_label_1
_geom_torsion_atom_site_label_2
_geom_torsion_atom_site_label_3
_geom_torsion_atom_site_label_4
_geom_torsion
_geom_torsion_site_symmetry_1
_geom_torsion_site_symmetry_2
_geom_torsion_site_symmetry_3
_geom_torsion_site_symmetry_4
_geom_torsion_publ_flag
O4 B1 O3 C17 -8.3(5) . . . . ?
C1 B1 O3 C17 171.0(4) . . . . ?
O3 B1 O4 C18 -9.6(5) . . . . ?
C1 B1 O4 C18 171.0(4) . . . . ?
C7 N1 N2 C8 -177.1(3) . . . . ?
O3 B1 C1 C2 175.5(4) . . . . ?
O4 B1 C1 C2 -5.3(6) . . . . ?
O3 B1 C1 C6 -5.7(7) . . . . ?
O4 B1 C1 C6 173.6(4) . . . . ?
C6 C1 C2 C3 -0.8(6) . . . . ?
B1 C1 C2 C3 178.1(4) . . . . ?
C1 C2 C3 C4 1.9(7) . . . . ?
C2 C3 C4 C5 -2.2(7) . . . . ?
C3 C4 C5 C6 1.5(7) . . . . ?
C4 C5 C6 C1 -0.5(6) . . . . ?
C4 C5 C6 C7 -178.4(4) . . . . ?
C2 C1 C6 C5 0.1(5) . . . . ?
B1 C1 C6 C5 -178.7(4) . . . . ?
C2 C1 C6 C7 177.9(4) . . . . ?
B1 C1 C6 C7 -0.9(6) . . . . ?
N2 N1 C7 C6 177.2(3) . . . . ?
C5 C6 C7 N1 -9.5(5) . . . . ?
C1 C6 C7 N1 172.7(3) . . . . ?
N1 N2 C8 O1 1.8(5) . . . . ?
N1 N2 C8 C9 -176.8(3) . . . . ?
O1 C8 C9 C10 17.6(5) . . . . ?
N2 C8 C9 C10 -163.8(3) . . . . ?
O1 C8 C9 C14 -160.1(4) . . . . ?
N2 C8 C9 C14 18.5(5) . . . . ?
C14 C9 C10 C11 -0.2(6) . . . . ?
C8 C9 C10 C11 -177.9(3) . . . . ?
C15 O2 C11 C12 3.8(6) . . . . ?
C15 O2 C11 C10 -175.9(4) . . . . ?
C9 C10 C11 C12 -1.1(6) . . . . ?
C9 C10 C11 O2 178.7(3) . . . . ?
O2 C11 C12 C13 -178.4(4) . . . . ?
C10 C11 C12 C13 1.3(6) . . . . ?
C11 C12 C13 C14 -0.4(7) . . . . ?
C12 C13 C14 C9 -0.8(7) . . . . ?
C10 C9 C14 C13 1.1(6) . . . . ?
C8 C9 C14 C13 178.7(4) . . . . ?
C11 O2 C15 C16 175.7(4) . . . . ?
B1 O3 C17 C19 147.3(4) . . . . ?
B1 O3 C17 C18 21.8(5) . . . . ?
B1 O3 C17 C20 -95.9(5) . . . . ?
B1 O4 C18 C22 147.1(5) . . . . ?
B1 O4 C18 C17 22.3(5) . . . . ?
B1 O4 C18 C21 -94.0(5) . . . . ?
O3 C17 C18 O4 -26.0(4) . . . . ?
C19 C17 C18 O4 -145.4(4) . . . . ?
C20 C17 C18 O4 87.2(5) . . . . ?
O3 C17 C18 C22 -144.2(5) . . . . ?
C19 C17 C18 C22 96.4(6) . . . . ?
C20 C17 C18 C22 -31.0(7) . . . . ?
O3 C17 C18 C21 87.2(4) . . . . ?
C19 C17 C18 C21 -32.1(6) . . . . ?
C20 C17 C18 C21 -159.5(4) . . . . ?
O8B B2 O7 C39 24.4(7) . . . . ?
O8 B2 O7 C39 -3.5(6) . . . . ?
C23 B2 O7 C39 -172.6(4) . . . . ?
O8B B2 O8 C40 -70.2(16) . . . . ?
O7 B2 O8 C40 22.7(7) . . . . ?
C23 B2 O8 C40 -167.5(4) . . . . ?
O7 B2 O8B C40 -20.4(9) . . . . ?
O8 B2 O8B C40 77.4(15) . . . . ?
C23 B2 O8B C40 175.4(5) . . . . ?
C29 N3 N4 C30 178.0(3) . . . . ?
O8B B2 C23 C24 -9.8(8) . . . . ?
O7 B2 C23 C24 -171.6(5) . . . . ?
O8 B2 C23 C24 20.1(7) . . . . ?
O8B B2 C23 C28 170.7(6) . . . . ?
O7 B2 C23 C28 8.9(7) . . . . ?
O8 B2 C23 C28 -159.4(5) . . . . ?
C28 C23 C24 C25 2.1(7) . . . . ?
B2 C23 C24 C25 -177.4(5) . . . . ?
C23 C24 C25 C26 -1.3(8) . . . . ?
C24 C25 C26 C27 0.7(8) . . . . ?
C25 C26 C27 C28 -1.1(7) . . . . ?
C26 C27 C28 C23 2.0(6) . . . . ?
C26 C27 C28 C29 -179.3(4) . . . . ?
C24 C23 C28 C27 -2.4(6) . . . . ?
B2 C23 C28 C27 177.1(4) . . . . ?
C24 C23 C28 C29 178.8(4) . . . . ?
B2 C23 C28 C29 -1.6(6) . . . . ?
N4 N3 C29 C28 -178.8(3) . . . . ?
C27 C28 C29 N3 11.2(5) . . . . ?
C23 C28 C29 N3 -170.1(4) . . . . ?
N3 N4 C30 O5 -0.8(6) . . . . ?
N3 N4 C30 C31 179.7(3) . . . . ?
O5 C30 C31 C36 162.4(4) . . . . ?
N4 C30 C31 C36 -18.1(5) . . . . ?
O5 C30 C31 C32 -15.6(5) . . . . ?
N4 C30 C31 C32 163.8(3) . . . . ?
C36 C31 C32 C33 3.4(6) . . . . ?
C30 C31 C32 C33 -178.5(4) . . . . ?
C37 O6 C33 C34 -160.7(4) . . . . ?
C37 O6 C33 C32 18.6(7) . . . . ?
C31 C32 C33 O6 -179.7(4) . . . . ?
C31 C32 C33 C34 -0.4(6) . . . . ?
O6 C33 C34 C35 177.8(4) . . . . ?
C32 C33 C34 C35 -1.6(7) . . . . ?
C33 C34 C35 C36 0.6(7) . . . . ?
C32 C31 C36 C35 -4.4(6) . . . . ?
C30 C31 C36 C35 177.6(4) . . . . ?
C34 C35 C36 C31 2.5(7) . . . . ?
C33 O6 C37 C38 170.6(4) . . . . ?
B2 O7 C39 C42 -142.8(5) . . . . ?
B2 O7 C39 C40 -17.1(5) . . . . ?
B2 O7 C39 C41 101.4(5) . . . . ?
B2 O8B C40 C43A -140.3(9) . . . . ?
B2 O8B C40 O8 -82.5(16) . . . . ?
B2 O8B C40 C39 8.3(8) . . . . ?
B2 O8B C40 C44B 144.6(7) . . . . ?
B2 O8B C40 C43B -115.2(10) . . . . ?
B2 O8B C40 C44A 111.0(8) . . . . ?
B2 O8 C40 C43A -162.5(7) . . . . ?
B2 O8 C40 O8B 63.5(15) . . . . ?
B2 O8 C40 C39 -31.6(6) . . . . ?
B2 O8 C40 C44B 115.0(6) . . . . ?
B2 O8 C40 C43B -146.6(8) . . . . ?
B2 O8 C40 C44A 78.3(7) . . . . ?
O7 C39 C40 C43A 157.5(7) . . . . ?
C42 C39 C40 C43A -83.4(8) . . . . ?
C41 C39 C40 C43A 43.5(8) . . . . ?
O7 C39 C40 O8B 5.1(6) . . . . ?
C42 C39 C40 O8B 124.2(6) . . . . ?
C41 C39 C40 O8B -108.9(6) . . . . ?
O7 C39 C40 O8 29.7(5) . . . . ?
C42 C39 C40 O8 148.8(5) . . . . ?
C41 C39 C40 O8 -84.2(5) . . . . ?
O7 C39 C40 C44B -106.5(6) . . . . ?
C42 C39 C40 C44B 12.6(8) . . . . ?
C41 C39 C40 C44B 139.5(6) . . . . ?
O7 C39 C40 C43B 126.8(8) . . . . ?
C42 C39 C40 C43B -114.1(9) . . . . ?
C41 C39 C40 C43B 12.8(9) . . . . ?
O7 C39 C40 C44A -88.6(5) . . . . ?
C42 C39 C40 C44A 30.5(7) . . . . ?
C41 C39 C40 C44A 157.5(5) . . . . ?
